data_1571047
loop_
_publ_author_name
'Kn&#xfc;pfer, Christian'
'Klerner, Lukas'
'Mai, Jonathan'
'Langer, Jens'
'Harder, Sjoerd'

_publ_section_title
;
 s-Block metal complexes of superbulky
 (<sup><i>t</i></sup>Bu<sub>3</sub>Si)<sub>2</sub>N<sup>-</sup>: a new
 weakly coordinating anion?
;
_journal_issue 12
_journal_name_full 'Chemical science'
_journal_page_first 4386
_journal_page_last 4395
_journal_paper_doi 10.1039/d3sc06896j
_journal_volume 15
_journal_year 2024
_chemical_formula_moiety 'C24 H48 I O6 Sr, C24 H54 N Si2, 2(C4 H8 O)'
_chemical_formula_sum 'C56 H118 I N O8 Si2 Sr'
_chemical_formula_weight 1204.21
_space_group_crystal_system monoclinic
_space_group_IT_number 14
_space_group_name_Hall '-P 2yn'
_space_group_name_H-M_alt 'P 1 21/n 1'
_atom_sites_solution_hydrogens geom
_atom_sites_solution_primary dual
_audit_creation_date 2023-12-15
_audit_creation_method
;
Olex2 1.5
(compiled 2023.08.24 svn.re1ec1418 for OlexSys, GUI svn.r6817)
;
_audit_update_record
;
2023-12-22 deposited with the CCDC.	2024-02-20 downloaded from the CCDC.
;
_cell_angle_alpha 90
_cell_angle_beta 106.4553(12)
_cell_angle_gamma 90
_cell_formula_units_Z 4
_cell_length_a 20.1783(2)
_cell_length_b 12.98186(13)
_cell_length_c 25.3950(3)
_cell_measurement_reflns_used 15537
_cell_measurement_temperature 100.0(6)
_cell_measurement_theta_max 72.5720
_cell_measurement_theta_min 3.8280
_cell_volume 6379.80(12)
_computing_cell_refinement 'CrysAlisPro 1.171.40.84a (Rigaku OD, 2020)'
_computing_data_collection 'CrysAlisPro 1.171.40.84a (Rigaku OD, 2020)'
_computing_data_reduction 'CrysAlisPro 1.171.40.84a (Rigaku OD, 2020)'
_computing_molecular_graphics 'Olex2 1.5 (Dolomanov et al., 2009)'
_computing_publication_material 'Olex2 1.5 (Dolomanov et al., 2009)'
_computing_structure_refinement 'SHELXL 2018/3 (Sheldrick, 2015)'
_computing_structure_solution 'SHELXT 2018/2 (Sheldrick, 2018)'
_diffrn_ambient_environment N~2~
_diffrn_ambient_temperature 100.0(6)
_diffrn_detector 'CCD plate'
_diffrn_detector_area_resol_mean 5.2903
_diffrn_detector_type AtlasS2
_diffrn_measured_fraction_theta_full 0.997
_diffrn_measured_fraction_theta_max 0.968
_diffrn_measurement_details
;
List of Runs (angles in degrees, time in seconds):

  # Type    Start    End  Width  t~exp~   \w     \q     \k     \f   Frames
#--------------------------------------------------------------------------
  1  \w   -116.00 -19.00   1.00    1.00    --  -41.44 -38.00   0.00   97
  2  \w     19.00  70.00   1.00    1.00    --   41.44 -99.00  30.00   51
  3  \w     27.00  89.00   1.00    1.00    --   41.44-125.00-180.00   62
  4  \w     43.00 128.00   1.00    4.00    --  104.37 -30.00-150.00   85
  5  \w     97.00 178.00   1.00    4.00    --  104.37 125.00 -60.00   81
  6  \w     76.00 158.00   1.00    4.00    --  104.37  30.00 120.00   82
  7  \w     49.00 132.00   1.00    4.00    --  104.37 -77.00-150.00   83
  8  \w     56.00 133.00   1.00    4.00    --  104.37 -30.00 120.00   77
;
_diffrn_measurement_device 'four-circle diffractometer'
_diffrn_measurement_device_type 'SuperNova, Dual, Cu at home/near, AtlasS2'
_diffrn_measurement_method '\w scans'
_diffrn_orient_matrix_type 'CrysAlisPro convention (1999,Acta A55,543-557)'
_diffrn_orient_matrix_UB_11 -0.0732471000
_diffrn_orient_matrix_UB_12 -0.0354842000
_diffrn_orient_matrix_UB_13 -0.0318559000
_diffrn_orient_matrix_UB_21 0.0272728000
_diffrn_orient_matrix_UB_22 -0.1102866000
_diffrn_orient_matrix_UB_23 -0.0026119000
_diffrn_orient_matrix_UB_31 -0.0152621000
_diffrn_orient_matrix_UB_32 -0.0262922000
_diffrn_orient_matrix_UB_33 0.0545020000
_diffrn_radiation_monochromator mirror
_diffrn_radiation_probe x-ray
_diffrn_radiation_type 'Cu K\a'
_diffrn_radiation_wavelength 1.54184
_diffrn_reflns_av_R_equivalents 0.0278
_diffrn_reflns_av_unetI/netI 0.0351
_diffrn_reflns_Laue_measured_fraction_full 0.997
_diffrn_reflns_Laue_measured_fraction_max 0.968
_diffrn_reflns_limit_h_max 23
_diffrn_reflns_limit_h_min -24
_diffrn_reflns_limit_k_max 16
_diffrn_reflns_limit_k_min -9
_diffrn_reflns_limit_l_max 30
_diffrn_reflns_limit_l_min -15
_diffrn_reflns_number 23607
_diffrn_reflns_point_group_measured_fraction_full 0.997
_diffrn_reflns_point_group_measured_fraction_max 0.968
_diffrn_reflns_theta_full 67.684
_diffrn_reflns_theta_max 72.724
_diffrn_reflns_theta_min 3.295
_diffrn_source 'micro-focus sealed X-ray tube'
_diffrn_source_type 'SuperNova (Cu) X-ray Source'
_exptl_absorpt_coefficient_mu 5.697
_exptl_absorpt_correction_T_max 0.656
_exptl_absorpt_correction_T_min 0.214
_exptl_absorpt_correction_type gaussian
_exptl_absorpt_process_details
;
CrysAlisPro 1.171.40.84a (Rigaku Oxford Diffraction, 2020)
Numerical absorption correction based on gaussian integration over
a multifaceted crystal model
Empirical absorption correction using spherical harmonics,
implemented in SCALE3 ABSPACK scaling algorithm.
;
_exptl_crystal_colour 'clear colourless'
_exptl_crystal_colour_lustre clear
_exptl_crystal_colour_primary colourless
_exptl_crystal_density_diffrn 1.254
_exptl_crystal_description block
_exptl_crystal_F_000 2576
_exptl_crystal_size_max 0.389
_exptl_crystal_size_mid 0.274
_exptl_crystal_size_min 0.234
_refine_diff_density_max 0.645
_refine_diff_density_min -0.438
_refine_diff_density_rms 0.060
_refine_ls_extinction_method none
_refine_ls_goodness_of_fit_ref 1.057
_refine_ls_hydrogen_treatment constr
_refine_ls_matrix_type full
_refine_ls_number_parameters 725
_refine_ls_number_reflns 12282
_refine_ls_number_restraints 270
_refine_ls_restrained_S_all 1.054
_refine_ls_R_factor_all 0.0289
_refine_ls_R_factor_gt 0.0268
_refine_ls_shift/su_max 0.003
_refine_ls_shift/su_mean 0.000
_refine_ls_structure_factor_coef Fsqd
_refine_ls_weighting_details 'w=1/[\s^2^(Fo^2^)+(0.0353P)^2^+1.1536P] where P=(Fo^2^+2Fc^2^)/3'
_refine_ls_weighting_scheme calc
_refine_ls_wR_factor_gt 0.0670
_refine_ls_wR_factor_ref 0.0687
_reflns_Friedel_coverage 0.000
_reflns_number_gt 11652
_reflns_number_total 12282
_reflns_threshold_expression 'I > 2\s(I)'
_cod_data_source_file d3sc06896j2.cif
_cod_data_source_block hasj211029b
_cod_depositor_comments 'Adding full bibliography for 1571041--1571052.cif.'
_cod_original_cell_volume 6379.80(13)
_cod_database_code 1571047
_shelx_shelxl_version_number 2018/3
_chemical_oxdiff_formula C56H118INO8Si2Sr
_shelx_space_group_comment
;
The symmetry employed for this shelxl refinement is uniquely defined
by the following loop, which should always be used as a source of
symmetry information in preference to the above space-group names.
They are only intended as comments.
;
_olex2_refinement_description
;
1. Fixed Uiso
 At 1.2 times of:
  All C(H,H) groups, All C(H,H,H,H) groups
 At 1.5 times of:
  All C(H,H,H) groups
2. Restrained distances
 O7-C49 \\sim O7A-C49 \\sim O7A-C52A \\sim O7-C52 \\sim O6-C24A \\sim O6-C24
\\sim O8-C56A \\sim O8-C56 ~
 O8-C53
 with sigma of 0.02
 C23A-C24A \\sim C23-C24 \\sim C56A-C55A \\sim C55-C56 \\sim C53-C54A \\sim
C53-C54 \\sim C10A-C9A ~
 C10-C9 \\sim C51-C52A \\sim C51-C52
 with sigma of 0.02
3. Uiso/Uaniso restraints and constraints
O6 \\sim C22 \\sim C23 \\sim C24 \\sim C23A \\sim C24A: within 4A with sigma of
0.02 and sigma for terminal atoms of 0.04 within 4A
C49 \\sim C51 \\sim O7 \\sim C52 \\sim O7A \\sim C52A: within 4A with sigma of
0.02 and sigma for terminal atoms of 0.04 within 4A
4. Rigid body (RIGU) restrains
 O3, C9A, C10A
 with sigma for 1-2 distances of 0.004 and sigma for 1-3 distances of 0.004
5. Others
 Sof(H22c)=Sof(H22d)=Sof(C23A)=Sof(H23c)=Sof(H23d)=Sof(C24A)=Sof(H24c)=
 Sof(H24d)=1-FVAR(1)
 Sof(H22a)=Sof(H22b)=Sof(C23)=Sof(H23a)=Sof(H23b)=Sof(C24)=Sof(H24a)=Sof(H24b)=
 FVAR(1)
 Sof(H53c)=Sof(H53d)=Sof(C54A)=Sof(H54c)=Sof(H54d)=Sof(C55A)=Sof(H55c)=
 Sof(H55d)=Sof(C56A)=Sof(H56c)=Sof(H56d)=1-FVAR(2)
 Sof(H53a)=Sof(H53b)=Sof(C54)=Sof(H54a)=Sof(H54b)=Sof(C55)=Sof(H55a)=Sof(H55b)=
 Sof(C56)=Sof(H56a)=Sof(H56b)=FVAR(2)
 Sof(H11c)=Sof(H11d)=Sof(C9A)=Sof(H9Aa)=Sof(H9Ab)=Sof(C10A)=Sof(H10c)=
 Sof(H10d)=1-FVAR(3)
 Sof(H11a)=Sof(H11b)=Sof(C9)=Sof(H9a)=Sof(H9b)=Sof(C10)=Sof(H10a)=Sof(H10b)=
 FVAR(3)
 Sof(H49c)=Sof(H49d)=Sof(H51c)=Sof(H51d)=Sof(O7A)=Sof(C52A)=Sof(H52c)=
 Sof(H52d)=1-FVAR(4)
 Sof(H49a)=Sof(H49b)=Sof(H51a)=Sof(H51b)=Sof(O7)=Sof(C52)=Sof(H52a)=Sof(H52b)=
 FVAR(4)
6.a Secondary CH2 refined with riding coordinates:
 C1(H1a,H1b), C2(H2a,H2b), C3(H3a,H3b), C4(H4a,H4b), C5(H5a,H5b), C6(H6a,H6b),
 C7(H7a,H7b), C8(H8a,H8b), C11(H11a,H11b), C11(H11c,H11d), C12(H12a,H12b),
 C13(H13a,H13b), C14(H14a,H14b), C15(H15a,H15b), C16(H16a,H16b), C17(H17a,H17b),
  C18(H18a,H18b), C19(H19a,H19b), C20(H20a,H20b), C21(H21a,H21b), C22(H22a,
 H22b), C22(H22c,H22d), C9(H9a,H9b), C10(H10a,H10b), C23(H23a,H23b), C24(H24a,
 H24b), C9A(H9Aa,H9Ab), C10A(H10c,H10d), C23A(H23c,H23d), C24A(H24c,H24d),
 C53(H53c,H53d), C53(H53a,H53b), C54(H54a,H54b), C55(H55a,H55b), C56(H56a,H56b),
  C54A(H54c,H54d), C55A(H55c,H55d), C56A(H56c,H56d), C49(H49a,H49b), C49(H49c,
 H49d), C50(H50a,H50b), C51(H51a,H51b), C51(H51c,H51d), C52(H52a,H52b),
 C52A(H52c,H52d)
6.b Idealised Me refined as rotating group:
 C26(H26a,H26b,H26c), C27(H27a,H27b,H27c), C28(H28a,H28b,H28c), C30(H30a,H30b,
 H30c), C31(H31a,H31b,H31c), C32(H32a,H32b,H32c), C34(H34a,H34b,H34c), C35(H35a,
 H35b,H35c), C36(H36a,H36b,H36c), C38(H38a,H38b,H38c), C39(H39a,H39b,H39c),
 C40(H40a,H40b,H40c), C42(H42a,H42b,H42c), C43(H43a,H43b,H43c), C44(H44a,H44b,
 H44c), C46(H46a,H46b,H46c), C47(H47a,H47b,H47c), C48(H48a,H48b,H48c)
;
_olex2_date_sample_data_collection 2021-10-29
_olex2_submission_special_instructions 'No special instructions were received'
_oxdiff_exptl_absorpt_empirical_details
;
Empirical correction (ABSPACK) includes:
- Absorption correction using spherical harmonics
- Frame scaling
;
_oxdiff_exptl_absorpt_empirical_full_max 1.399
_oxdiff_exptl_absorpt_empirical_full_min 0.779

loop_
_space_group_symop_operation_xyz
'x, y, z'
'-x+1/2, y+1/2, -z+1/2'
'-x, -y, -z'
'x-1/2, -y-1/2, z-1/2'

loop_
_atom_site_label
_atom_site_type_symbol
_atom_site_fract_x
_atom_site_fract_y
_atom_site_fract_z
_atom_site_U_iso_or_equiv
_atom_site_adp_type
_atom_site_occupancy
_atom_site_site_symmetry_order
_atom_site_calc_flag
_atom_site_refinement_flags_posn
_atom_site_refinement_flags_adp
_atom_site_refinement_flags_occupancy
_atom_site_disorder_assembly
_atom_site_disorder_group
I1 I 0.23103(2) 0.71171(2) 0.19725(2) 0.02246(4) Uani 1 1 d . . . . .
Sr1 Sr 0.39713(2) 0.68721(2) 0.23112(2) 0.01504(5) Uani 1 1 d . . . . .
O1 O 0.39349(7) 0.66925(11) 0.12757(5) 0.0233(3) Uani 1 1 d . . . . .
O2 O 0.39551(7) 0.49602(10) 0.20572(5) 0.0231(3) Uani 1 1 d . . . . .
O3 O 0.38984(7) 0.58824(11) 0.31681(5) 0.0238(3) Uani 1 1 d . . . . .
O4 O 0.41313(7) 0.81611(10) 0.31214(5) 0.0211(3) Uani 1 1 d . . . . .
O5 O 0.40773(7) 0.86913(10) 0.19522(6) 0.0230(3) Uani 1 1 d . . . . .
O6 O 0.52892(7) 0.66779(12) 0.26071(6) 0.0289(3) Uani 1 1 d D U . . .
C1 C 0.33339(11) 0.70221(16) 0.08452(8) 0.0264(4) Uani 1 1 d . . . . .
H1A H 0.323788 0.776008 0.088913 0.032 Uiso 1 1 calc R U . . .
H1B H 0.292298 0.661590 0.085668 0.032 Uiso 1 1 calc R U . . .
C2 C 0.35033(11) 0.68444(16) 0.03067(8) 0.0257(4) Uani 1 1 d . . . . .
H2A H 0.372581 0.745738 0.019862 0.031 Uiso 1 1 calc R U . . .
H2B H 0.308368 0.666927 0.000804 0.031 Uiso 1 1 calc R U . . .
C3 C 0.40013(10) 0.59372(16) 0.04438(8) 0.0246(4) Uani 1 1 d . . . . .
H3A H 0.375067 0.527541 0.042006 0.030 Uiso 1 1 calc R U . . .
H3B H 0.430356 0.591321 0.019763 0.030 Uiso 1 1 calc R U . . .
C4 C 0.44110(9) 0.61764(16) 0.10302(8) 0.0235(4) Uani 1 1 d . . . . .
H4A H 0.458690 0.553425 0.123182 0.028 Uiso 1 1 calc R U . . .
H4B H 0.480822 0.662865 0.103663 0.028 Uiso 1 1 calc R U . . .
C5 C 0.34339(10) 0.45161(16) 0.15978(8) 0.0263(4) Uani 1 1 d . . . . .
H5A H 0.359222 0.451590 0.126277 0.032 Uiso 1 1 calc R U . . .
H5B H 0.299615 0.490811 0.152298 0.032 Uiso 1 1 calc R U . . .
C6 C 0.33371(11) 0.34300(16) 0.17733(9) 0.0282(4) Uani 1 1 d . . . . .
H6A H 0.316515 0.297039 0.145249 0.034 Uiso 1 1 calc R U . . .
H6B H 0.301396 0.340643 0.200261 0.034 Uiso 1 1 calc R U . . .
C7 C 0.40668(12) 0.31429(16) 0.21033(10) 0.0334(5) Uani 1 1 d . . . . .
H7A H 0.406242 0.259303 0.237234 0.040 Uiso 1 1 calc R U . . .
H7B H 0.434349 0.290971 0.186006 0.040 Uiso 1 1 calc R U . . .
C8 C 0.43471(11) 0.41383(15) 0.23889(9) 0.0277(4) Uani 1 1 d . . . . .
H8A H 0.428929 0.415461 0.276318 0.033 Uiso 1 1 calc R U . . .
H8B H 0.484458 0.420974 0.241777 0.033 Uiso 1 1 calc R U . . .
C11 C 0.40754(13) 0.54868(19) 0.41068(9) 0.0359(5) Uani 1 1 d . . . . .
H11A H 0.440536 0.513732 0.441948 0.043 Uiso 0.838(11) 1 calc R U P A 1
H11B H 0.384933 0.605977 0.424702 0.043 Uiso 0.838(11) 1 calc R U P A 1
H11C H 0.408622 0.601648 0.438959 0.043 Uiso 0.162(11) 1 calc R U P A 2
H11D H 0.429153 0.484641 0.428845 0.043 Uiso 0.162(11) 1 calc R U P A 2
C12 C 0.44298(10) 0.58641(16) 0.36904(8) 0.0260(4) Uani 1 1 d . . . . .
H12A H 0.462384 0.656167 0.378823 0.031 Uiso 1 1 calc R U . . .
H12B H 0.480883 0.539207 0.367418 0.031 Uiso 1 1 calc R U . . .
C13 C 0.36138(10) 0.82319(15) 0.34116(8) 0.0244(4) Uani 1 1 d . . . . .
H13A H 0.379155 0.796149 0.379003 0.029 Uiso 1 1 calc R U . . .
H13B H 0.319283 0.784390 0.321823 0.029 Uiso 1 1 calc R U . . .
C14 C 0.34646(10) 0.93744(16) 0.34164(9) 0.0267(4) Uani 1 1 d . . . . .
H14A H 0.325969 0.955339 0.371553 0.032 Uiso 1 1 calc R U . . .
H14B H 0.314947 0.960221 0.306129 0.032 Uiso 1 1 calc R U . . .
C15 C 0.41840(10) 0.98488(16) 0.35148(9) 0.0298(4) Uani 1 1 d . . . . .
H15A H 0.415863 1.051485 0.332015 0.036 Uiso 1 1 calc R U . . .
H15B H 0.440467 0.996048 0.391146 0.036 Uiso 1 1 calc R U . . .
C16 C 0.45832(9) 0.90506(15) 0.32824(8) 0.0220(4) Uani 1 1 d . . . . .
H16A H 0.470636 0.933523 0.296085 0.026 Uiso 1 1 calc R U . . .
H16B H 0.501366 0.885213 0.356389 0.026 Uiso 1 1 calc R U . . .
C17 C 0.35266(11) 0.94348(16) 0.18211(9) 0.0288(4) Uani 1 1 d . . . . .
H17A H 0.322201 0.934447 0.206238 0.035 Uiso 1 1 calc R U . . .
H17B H 0.324567 0.936012 0.143433 0.035 Uiso 1 1 calc R U . . .
C18 C 0.38739(12) 1.04781(16) 0.19136(10) 0.0347(5) Uani 1 1 d . . . . .
H18A H 0.389888 1.074278 0.228431 0.042 Uiso 1 1 calc R U . . .
H18B H 0.361882 1.098059 0.163658 0.042 Uiso 1 1 calc R U . . .
C19 C 0.45948(12) 1.02912(18) 0.18555(10) 0.0357(5) Uani 1 1 d . . . . .
H19A H 0.495288 1.050745 0.219161 0.043 Uiso 1 1 calc R U . . .
H19B H 0.466285 1.067570 0.153811 0.043 Uiso 1 1 calc R U . . .
C20 C 0.46280(11) 0.91275(17) 0.17664(9) 0.0311(4) Uani 1 1 d . . . . .
H20A H 0.456095 0.897099 0.137325 0.037 Uiso 1 1 calc R U . . .
H20B H 0.508034 0.884811 0.198112 0.037 Uiso 1 1 calc R U . . .
C21 C 0.56748(10) 0.62107(17) 0.22681(8) 0.0264(4) Uani 1 1 d . . . . .
H21A H 0.566121 0.665373 0.194794 0.032 Uiso 1 1 calc R U . . .
H21B H 0.547882 0.552882 0.213353 0.032 Uiso 1 1 calc R U . . .
C22 C 0.64095(11) 0.6099(2) 0.26316(9) 0.0363(5) Uani 1 1 d . U . . .
H22A H 0.647796 0.542822 0.282529 0.044 Uiso 0.693(14) 1 calc R U P B 1
H22B H 0.674645 0.616259 0.241587 0.044 Uiso 0.693(14) 1 calc R U P B 1
H22C H 0.674224 0.639554 0.245216 0.044 Uiso 0.307(14) 1 calc R U P B 2
H22D H 0.652628 0.536508 0.271647 0.044 Uiso 0.307(14) 1 calc R U P B 2
C9 C 0.3302(4) 0.5308(5) 0.3225(2) 0.0292(12) Uani 0.838(11) 1 d D . P A 1
H9A H 0.314110 0.481162 0.291963 0.035 Uiso 0.838(11) 1 calc R U P A 1
H9B H 0.291786 0.578078 0.322627 0.035 Uiso 0.838(11) 1 calc R U P A 1
C10 C 0.35530(18) 0.4745(3) 0.37724(11) 0.0315(9) Uani 0.838(11) 1 d D . P A 1
H10A H 0.317071 0.462732 0.393844 0.038 Uiso 0.838(11) 1 calc R U P A 1
H10B H 0.376823 0.407575 0.373037 0.038 Uiso 0.838(11) 1 calc R U P A 1
C23 C 0.6476(2) 0.6981(5) 0.3029(3) 0.0303(11) Uani 0.693(14) 1 d D U P B 1
H23A H 0.653508 0.764840 0.285905 0.036 Uiso 0.693(14) 1 calc R U P B 1
H23B H 0.686398 0.687589 0.336527 0.036 Uiso 0.693(14) 1 calc R U P B 1
C24 C 0.5774(2) 0.6908(6) 0.3147(2) 0.0363(13) Uani 0.693(14) 1 d D U P B 1
H24A H 0.577397 0.635076 0.341338 0.044 Uiso 0.693(14) 1 calc R U P B 1
H24B H 0.565481 0.756649 0.329478 0.044 Uiso 0.693(14) 1 calc R U P B 1
C9A C 0.336(2) 0.508(3) 0.3158(10) 0.028(6) Uani 0.162(11) 1 d D . P A 2
H9AA H 0.353521 0.437387 0.312236 0.034 Uiso 0.162(11) 1 calc R U P A 2
H9AB H 0.293032 0.520244 0.286324 0.034 Uiso 0.162(11) 1 calc R U P A 2
C10A C 0.3282(9) 0.5277(18) 0.3722(7) 0.041(5) Uani 0.162(11) 1 d D . P A 2
H10C H 0.307823 0.467222 0.385610 0.050 Uiso 0.162(11) 1 calc R U P A 2
H10D H 0.298541 0.588498 0.371958 0.050 Uiso 0.162(11) 1 calc R U P A 2
C23A C 0.6419(7) 0.6703(13) 0.3158(6) 0.041(3) Uani 0.307(14) 1 d D U P B 2
H23C H 0.642624 0.622737 0.346393 0.050 Uiso 0.307(14) 1 calc R U P B 2
H23D H 0.682775 0.716021 0.326886 0.050 Uiso 0.307(14) 1 calc R U P B 2
C24A C 0.5760(4) 0.7323(8) 0.3000(5) 0.025(2) Uani 0.307(14) 1 d D U P B 2
H24C H 0.558940 0.745382 0.332351 0.031 Uiso 0.307(14) 1 calc R U P B 2
H24D H 0.582907 0.799036 0.283475 0.031 Uiso 0.307(14) 1 calc R U P B 2
Si1 Si 0.68007(2) 0.20476(4) 0.41054(2) 0.01675(10) Uani 1 1 d . . . . .
Si2 Si 0.82097(2) 0.34746(4) 0.44436(2) 0.01630(9) Uani 1 1 d . . . . .
N1 N 0.75045(8) 0.27633(12) 0.42663(6) 0.0183(3) Uani 1 1 d . . . . .
C25 C 0.67839(9) 0.10942(15) 0.34984(8) 0.0225(4) Uani 1 1 d . . . . .
C26 C 0.66326(11) 0.16806(17) 0.29500(8) 0.0290(4) Uani 1 1 d . . . . .
H26A H 0.694541 0.227151 0.299134 0.043 Uiso 1 1 calc R U . . .
H26B H 0.615316 0.192356 0.284470 0.043 Uiso 1 1 calc R U . . .
H26C H 0.670295 0.121980 0.266486 0.043 Uiso 1 1 calc R U . . .
C27 C 0.62599(11) 0.02044(17) 0.34092(9) 0.0301(4) Uani 1 1 d . . . . .
H27A H 0.638005 -0.025164 0.372986 0.045 Uiso 1 1 calc R U . . .
H27B H 0.627093 -0.018606 0.308153 0.045 Uiso 1 1 calc R U . . .
H27C H 0.579516 0.048419 0.335952 0.045 Uiso 1 1 calc R U . . .
C28 C 0.75051(10) 0.06172(16) 0.35821(8) 0.0251(4) Uani 1 1 d . . . . .
H28A H 0.784725 0.116754 0.361712 0.038 Uiso 1 1 calc R U . . .
H28B H 0.750279 0.018303 0.326586 0.038 Uiso 1 1 calc R U . . .
H28C H 0.762409 0.019732 0.391648 0.038 Uiso 1 1 calc R U . . .
C29 C 0.67264(9) 0.12058(15) 0.47327(8) 0.0227(4) Uani 1 1 d . . . . .
C30 C 0.60136(10) 0.07292(17) 0.46864(9) 0.0302(4) Uani 1 1 d . . . . .
H30A H 0.567040 0.127911 0.464783 0.045 Uiso 1 1 calc R U . . .
H30B H 0.603612 0.032722 0.501768 0.045 Uiso 1 1 calc R U . . .
H30C H 0.588048 0.027777 0.436425 0.045 Uiso 1 1 calc R U . . .
C31 C 0.72484(10) 0.03136(17) 0.48383(9) 0.0280(4) Uani 1 1 d . . . . .
H31A H 0.711706 -0.017700 0.453302 0.042 Uiso 1 1 calc R U . . .
H31B H 0.725009 -0.003570 0.518073 0.042 Uiso 1 1 calc R U . . .
H31C H 0.771092 0.058485 0.486831 0.042 Uiso 1 1 calc R U . . .
C32 C 0.69315(11) 0.18594(17) 0.52593(8) 0.0278(4) Uani 1 1 d . . . . .
H32A H 0.737812 0.219079 0.529347 0.042 Uiso 1 1 calc R U . . .
H32B H 0.696795 0.141553 0.557846 0.042 Uiso 1 1 calc R U . . .
H32C H 0.657927 0.238815 0.524160 0.042 Uiso 1 1 calc R U . . .
C33 C 0.59619(9) 0.29118(15) 0.38772(8) 0.0228(4) Uani 1 1 d . . . . .
C34 C 0.60846(9) 0.37879(15) 0.35068(8) 0.0250(4) Uani 1 1 d . . . . .
H34A H 0.650004 0.417289 0.370018 0.037 Uiso 1 1 calc R U . . .
H34B H 0.568533 0.425224 0.341658 0.037 Uiso 1 1 calc R U . . .
H34C H 0.614655 0.349608 0.316801 0.037 Uiso 1 1 calc R U . . .
C35 C 0.52887(10) 0.23571(18) 0.35686(10) 0.0313(4) Uani 1 1 d . . . . .
H35A H 0.533418 0.208415 0.322074 0.047 Uiso 1 1 calc R U . . .
H35B H 0.490284 0.284531 0.349470 0.047 Uiso 1 1 calc R U . . .
H35C H 0.520110 0.178920 0.379419 0.047 Uiso 1 1 calc R U . . .
C36 C 0.58289(10) 0.34518(17) 0.43751(9) 0.0289(4) Uani 1 1 d . . . . .
H36A H 0.570938 0.293724 0.461550 0.043 Uiso 1 1 calc R U . . .
H36B H 0.544636 0.394033 0.424970 0.043 Uiso 1 1 calc R U . . .
H36C H 0.624615 0.382253 0.457819 0.043 Uiso 1 1 calc R U . . .
C37 C 0.84355(9) 0.40420(15) 0.37929(8) 0.0212(4) Uani 1 1 d . . . . .
C38 C 0.89627(10) 0.49260(16) 0.38942(9) 0.0275(4) Uani 1 1 d . . . . .
H38A H 0.877881 0.552090 0.404471 0.041 Uiso 1 1 calc R U . . .
H38B H 0.905000 0.511960 0.354687 0.041 Uiso 1 1 calc R U . . .
H38C H 0.939555 0.470146 0.415577 0.041 Uiso 1 1 calc R U . . .
C39 C 0.77721(10) 0.44291(16) 0.33751(8) 0.0256(4) Uani 1 1 d . . . . .
H39A H 0.743219 0.387004 0.328553 0.038 Uiso 1 1 calc R U . . .
H39B H 0.787949 0.465588 0.304044 0.038 Uiso 1 1 calc R U . . .
H39C H 0.758185 0.500790 0.353317 0.038 Uiso 1 1 calc R U . . .
C40 C 0.87107(10) 0.31835(16) 0.34923(8) 0.0250(4) Uani 1 1 d . . . . .
H40A H 0.916943 0.296756 0.371622 0.037 Uiso 1 1 calc R U . . .
H40B H 0.874301 0.344283 0.313805 0.037 Uiso 1 1 calc R U . . .
H40C H 0.839478 0.259382 0.343160 0.037 Uiso 1 1 calc R U . . .
C41 C 0.90135(9) 0.26673(15) 0.48684(8) 0.0209(4) Uani 1 1 d . . . . .
C42 C 0.90050(9) 0.16045(15) 0.46015(8) 0.0231(4) Uani 1 1 d . . . . .
H42A H 0.856078 0.126749 0.456952 0.035 Uiso 1 1 calc R U . . .
H42B H 0.937979 0.118121 0.482914 0.035 Uiso 1 1 calc R U . . .
H42C H 0.906914 0.168650 0.423542 0.035 Uiso 1 1 calc R U . . .
C43 C 0.89702(10) 0.24486(17) 0.54522(8) 0.0275(4) Uani 1 1 d . . . . .
H43A H 0.903385 0.309217 0.566228 0.041 Uiso 1 1 calc R U . . .
H43B H 0.933269 0.195836 0.563298 0.041 Uiso 1 1 calc R U . . .
H43C H 0.851663 0.215562 0.543379 0.041 Uiso 1 1 calc R U . . .
C44 C 0.97290(9) 0.31474(16) 0.49200(9) 0.0266(4) Uani 1 1 d . . . . .
H44A H 0.980185 0.319718 0.455537 0.040 Uiso 1 1 calc R U . . .
H44B H 1.008938 0.271280 0.515656 0.040 Uiso 1 1 calc R U . . .
H44C H 0.975013 0.383704 0.508093 0.040 Uiso 1 1 calc R U . . .
C45 C 0.81122(9) 0.46580(15) 0.49021(8) 0.0238(4) Uani 1 1 d . . . . .
C46 C 0.77366(11) 0.43201(18) 0.53225(9) 0.0299(4) Uani 1 1 d . . . . .
H46A H 0.730260 0.397662 0.513160 0.045 Uiso 1 1 calc R U . . .
H46B H 0.763739 0.492604 0.551757 0.045 Uiso 1 1 calc R U . . .
H46C H 0.803063 0.384227 0.558637 0.045 Uiso 1 1 calc R U . . .
C47 C 0.87920(10) 0.51751(16) 0.52223(9) 0.0292(4) Uani 1 1 d . . . . .
H47A H 0.907879 0.467719 0.547759 0.044 Uiso 1 1 calc R U . . .
H47B H 0.869079 0.576322 0.542878 0.044 Uiso 1 1 calc R U . . .
H47C H 0.904002 0.541447 0.496469 0.044 Uiso 1 1 calc R U . . .
C48 C 0.76548(10) 0.55058(16) 0.45593(9) 0.0289(4) Uani 1 1 d . . . . .
H48A H 0.788838 0.580610 0.430575 0.043 Uiso 1 1 calc R U . . .
H48B H 0.757221 0.604358 0.480410 0.043 Uiso 1 1 calc R U . . .
H48C H 0.721252 0.520801 0.434958 0.043 Uiso 1 1 calc R U . . .
O8 O 0.56517(9) 0.77826(16) 0.43508(7) 0.0425(4) Uani 1 1 d D . . . .
C53 C 0.53255(12) 0.8010(2) 0.47682(9) 0.0346(5) Uani 1 1 d D . . . .
H53C H 0.493453 0.753458 0.474462 0.041 Uiso 0.449(16) 1 calc R U P C 2
H53D H 0.515018 0.872633 0.473211 0.041 Uiso 0.449(16) 1 calc R U P C 2
H53A H 0.487139 0.766102 0.468609 0.041 Uiso 0.551(16) 1 calc R U P C 1
H53B H 0.525011 0.876144 0.478427 0.041 Uiso 0.551(16) 1 calc R U P C 1
C54 C 0.5795(6) 0.7631(13) 0.5316(5) 0.053(4) Uani 0.551(16) 1 d D . P C 1
H54A H 0.582388 0.813894 0.561276 0.063 Uiso 0.551(16) 1 calc R U P C 1
H54B H 0.563597 0.696168 0.542275 0.063 Uiso 0.551(16) 1 calc R U P C 1
C55 C 0.6481(3) 0.7525(8) 0.5185(2) 0.0343(15) Uani 0.551(16) 1 d D . P C 1
H55A H 0.677922 0.700247 0.542251 0.041 Uiso 0.551(16) 1 calc R U P C 1
H55B H 0.672992 0.819022 0.522723 0.041 Uiso 0.551(16) 1 calc R U P C 1
C56 C 0.6255(6) 0.7180(11) 0.4589(5) 0.052(3) Uani 0.551(16) 1 d D . P C 1
H56A H 0.661953 0.732080 0.440709 0.063 Uiso 0.551(16) 1 calc R U P C 1
H56B H 0.614572 0.643535 0.456043 0.063 Uiso 0.551(16) 1 calc R U P C 1
C54A C 0.5882(8) 0.7867(14) 0.5305(4) 0.037(3) Uani 0.449(16) 1 d D . P C 2
H54C H 0.568424 0.761099 0.559568 0.045 Uiso 0.449(16) 1 calc R U P C 2
H54D H 0.613023 0.852055 0.542868 0.045 Uiso 0.449(16) 1 calc R U P C 2
C55A C 0.6362(5) 0.7065(9) 0.5165(3) 0.0353(18) Uani 0.449(16) 1 d D . P C 2
H55C H 0.683214 0.708445 0.542450 0.042 Uiso 0.449(16) 1 calc R U P C 2
H55D H 0.617233 0.635823 0.514837 0.042 Uiso 0.449(16) 1 calc R U P C 2
C56A C 0.6347(6) 0.7470(11) 0.4604(5) 0.035(3) Uani 0.449(16) 1 d D . P C 2
H56C H 0.666625 0.806110 0.463750 0.042 Uiso 0.449(16) 1 calc R U P C 2
H56D H 0.648715 0.692489 0.438437 0.042 Uiso 0.449(16) 1 calc R U P C 2
C49 C 0.58159(12) 0.41749(19) 0.10773(9) 0.0380(5) Uani 1 1 d D U . . .
H49A H 0.605835 0.484022 0.117824 0.046 Uiso 0.74(2) 1 calc R U P D 1
H49B H 0.549817 0.423447 0.070172 0.046 Uiso 0.74(2) 1 calc R U P D 1
H49C H 0.604170 0.485166 0.107644 0.046 Uiso 0.26(2) 1 calc R U P D 2
H49D H 0.542933 0.411636 0.073665 0.046 Uiso 0.26(2) 1 calc R U P D 2
C50 C 0.63311(12) 0.3316(2) 0.11027(9) 0.0363(5) Uani 1 1 d . . . . .
H50A H 0.675745 0.357768 0.102948 0.044 Uiso 1 1 calc R U . . .
H50B H 0.613118 0.276314 0.083689 0.044 Uiso 1 1 calc R U . . .
C51 C 0.64726(15) 0.2940(2) 0.16884(11) 0.0438(6) Uani 1 1 d D U . . .
H51A H 0.680133 0.339451 0.195045 0.053 Uiso 0.74(2) 1 calc R U P D 1
H51B H 0.664803 0.222414 0.173107 0.053 Uiso 0.74(2) 1 calc R U P D 1
H51C H 0.650707 0.217965 0.170092 0.053 Uiso 0.26(2) 1 calc R U P D 2
H51D H 0.691356 0.323028 0.191851 0.053 Uiso 0.26(2) 1 calc R U P D 2
O7 O 0.5437(3) 0.3913(5) 0.1462(2) 0.0299(10) Uani 0.74(2) 1 d D U P D 1
C52 C 0.5742(3) 0.3015(6) 0.1753(4) 0.0398(15) Uani 0.74(2) 1 d D U P D 1
H52A H 0.546935 0.239538 0.159860 0.048 Uiso 0.74(2) 1 calc R U P D 1
H52B H 0.576064 0.307194 0.214604 0.048 Uiso 0.74(2) 1 calc R U P D 1
O7A O 0.5567(12) 0.4094(17) 0.1536(7) 0.047(4) Uani 0.26(2) 1 d D U P D 2
C52A C 0.5892(11) 0.3285(19) 0.1895(8) 0.049(4) Uani 0.26(2) 1 d D U P D 2
H52C H 0.556450 0.271238 0.188421 0.058 Uiso 0.26(2) 1 calc R U P D 2
H52D H 0.606495 0.353749 0.227710 0.058 Uiso 0.26(2) 1 calc R U P D 2

loop_
_atom_site_aniso_label
_atom_site_aniso_U_11
_atom_site_aniso_U_22
_atom_site_aniso_U_33
_atom_site_aniso_U_23
_atom_site_aniso_U_13
_atom_site_aniso_U_12
I1 0.01656(6) 0.02098(7) 0.02956(7) -0.00183(4) 0.00609(5) -0.00028(4)
Sr1 0.01548(8) 0.01218(8) 0.01783(8) 0.00007(5) 0.00532(6) 0.00005(5)
O1 0.0283(6) 0.0214(7) 0.0209(6) -0.0020(5) 0.0082(5) 0.0015(5)
O2 0.0268(6) 0.0138(6) 0.0252(6) -0.0001(5) 0.0018(5) -0.0004(5)
O3 0.0274(6) 0.0215(7) 0.0232(6) 0.0032(5) 0.0081(5) -0.0035(5)
O4 0.0232(6) 0.0171(6) 0.0254(6) -0.0046(5) 0.0107(5) -0.0045(5)
O5 0.0282(6) 0.0157(6) 0.0270(6) 0.0037(5) 0.0109(5) 0.0014(5)
O6 0.0182(6) 0.0340(8) 0.0330(7) -0.0080(6) 0.0048(5) 0.0033(6)
C1 0.0302(10) 0.0254(10) 0.0241(10) 0.0036(8) 0.0086(8) 0.0061(8)
C2 0.0312(10) 0.0253(10) 0.0208(9) 0.0011(8) 0.0078(7) -0.0008(8)
C3 0.0267(9) 0.0253(10) 0.0231(9) -0.0047(8) 0.0091(7) -0.0014(8)
C4 0.0217(8) 0.0265(10) 0.0239(9) -0.0030(8) 0.0092(7) -0.0013(7)
C5 0.0283(9) 0.0213(10) 0.0252(9) -0.0008(8) 0.0010(7) -0.0039(8)
C6 0.0322(10) 0.0216(10) 0.0285(10) 0.0004(8) 0.0050(8) -0.0070(8)
C7 0.0379(11) 0.0172(10) 0.0402(12) -0.0015(9) 0.0030(9) 0.0026(8)
C8 0.0312(10) 0.0152(9) 0.0314(10) 0.0016(8) 0.0003(8) 0.0040(8)
C11 0.0472(12) 0.0341(12) 0.0283(10) 0.0052(9) 0.0140(9) 0.0011(10)
C12 0.0272(9) 0.0243(10) 0.0252(9) 0.0017(8) 0.0054(7) 0.0041(8)
C13 0.0265(9) 0.0211(10) 0.0299(10) 0.0006(8) 0.0151(8) 0.0006(7)
C14 0.0289(9) 0.0197(9) 0.0342(10) 0.0010(8) 0.0132(8) 0.0039(8)
C15 0.0297(10) 0.0202(10) 0.0375(11) -0.0077(9) 0.0063(8) 0.0002(8)
C16 0.0218(8) 0.0179(9) 0.0250(9) -0.0036(7) 0.0047(7) -0.0045(7)
C17 0.0301(10) 0.0179(9) 0.0381(11) 0.0035(8) 0.0091(8) 0.0032(8)
C18 0.0471(12) 0.0149(10) 0.0411(12) 0.0004(9) 0.0111(10) 0.0000(9)
C19 0.0399(11) 0.0259(11) 0.0391(12) 0.0059(9) 0.0078(9) -0.0114(9)
C20 0.0320(10) 0.0272(11) 0.0385(11) 0.0079(9) 0.0172(9) 0.0001(8)
C21 0.0263(9) 0.0282(10) 0.0262(9) 0.0001(8) 0.0099(8) 0.0022(8)
C22 0.0268(10) 0.0500(14) 0.0324(11) 0.0034(10) 0.0087(8) 0.0127(10)
C9 0.0309(19) 0.023(3) 0.036(2) 0.0044(16) 0.0122(14) -0.0041(18)
C10 0.0395(17) 0.0269(17) 0.0318(13) 0.0075(11) 0.0162(11) -0.0027(14)
C23 0.0174(16) 0.038(2) 0.032(3) 0.0077(17) 0.0022(14) -0.0046(14)
C24 0.0237(16) 0.052(3) 0.030(2) -0.016(2) 0.0022(15) 0.0042(19)
C9A 0.021(10) 0.023(12) 0.036(9) 0.003(8) 0.003(7) -0.006(8)
C10A 0.036(8) 0.046(12) 0.046(8) 0.011(7) 0.020(6) 0.004(8)
C23A 0.036(5) 0.056(7) 0.030(5) -0.007(5) 0.004(4) 0.006(5)
C24A 0.024(3) 0.022(4) 0.027(4) 0.000(3) 0.003(3) 0.001(3)
Si1 0.0140(2) 0.0159(2) 0.0197(2) 0.00216(17) 0.00356(17) 0.00069(16)
Si2 0.01440(19) 0.0147(2) 0.0196(2) -0.00158(18) 0.00441(16) 0.00067(17)
N1 0.0160(7) 0.0187(7) 0.0198(7) -0.0011(6) 0.0043(6) 0.0014(6)
C25 0.0229(8) 0.0201(9) 0.0224(9) -0.0014(7) 0.0029(7) -0.0024(7)
C26 0.0369(10) 0.0264(10) 0.0213(9) -0.0008(8) 0.0045(8) -0.0010(8)
C27 0.0288(9) 0.0232(10) 0.0340(11) -0.0036(9) 0.0019(8) -0.0063(8)
C28 0.0264(9) 0.0211(9) 0.0284(9) -0.0039(8) 0.0088(7) 0.0002(7)
C29 0.0212(8) 0.0224(9) 0.0251(9) 0.0058(8) 0.0073(7) 0.0016(7)
C30 0.0249(9) 0.0288(11) 0.0396(11) 0.0090(9) 0.0132(8) -0.0006(8)
C31 0.0262(9) 0.0266(10) 0.0310(10) 0.0100(8) 0.0080(8) 0.0045(8)
C32 0.0297(10) 0.0317(11) 0.0241(9) 0.0053(8) 0.0109(8) 0.0009(8)
C33 0.0155(8) 0.0218(9) 0.0300(10) 0.0044(8) 0.0043(7) 0.0019(7)
C34 0.0206(8) 0.0206(9) 0.0317(10) 0.0067(8) 0.0041(7) 0.0030(7)
C35 0.0170(8) 0.0304(11) 0.0421(12) 0.0064(10) 0.0012(8) -0.0006(8)
C36 0.0228(9) 0.0283(11) 0.0377(11) 0.0048(9) 0.0122(8) 0.0071(8)
C37 0.0203(8) 0.0172(9) 0.0276(9) 0.0009(7) 0.0092(7) -0.0002(7)
C38 0.0259(9) 0.0211(10) 0.0374(11) 0.0021(8) 0.0120(8) -0.0018(8)
C39 0.0248(9) 0.0270(10) 0.0253(9) 0.0057(8) 0.0078(7) 0.0022(8)
C40 0.0269(9) 0.0241(10) 0.0276(9) -0.0001(8) 0.0137(8) 0.0003(8)
C41 0.0148(8) 0.0201(9) 0.0257(9) -0.0011(7) 0.0024(7) 0.0011(7)
C42 0.0191(8) 0.0193(9) 0.0305(9) 0.0017(8) 0.0063(7) 0.0029(7)
C43 0.0234(9) 0.0296(11) 0.0260(9) 0.0011(8) 0.0011(7) 0.0030(8)
C44 0.0158(8) 0.0243(10) 0.0364(11) -0.0017(8) 0.0020(7) 0.0003(7)
C45 0.0215(8) 0.0203(9) 0.0286(9) -0.0077(8) 0.0053(7) 0.0004(7)
C46 0.0294(9) 0.0328(11) 0.0292(10) -0.0114(9) 0.0109(8) 0.0000(8)
C47 0.0263(9) 0.0226(10) 0.0356(11) -0.0112(9) 0.0039(8) -0.0018(8)
C48 0.0266(9) 0.0212(10) 0.0383(11) -0.0068(9) 0.0081(8) 0.0058(8)
O8 0.0339(8) 0.0654(13) 0.0277(8) 0.0037(8) 0.0077(6) 0.0196(8)
C53 0.0294(10) 0.0415(13) 0.0339(11) 0.0020(10) 0.0107(9) 0.0039(9)
C54 0.029(3) 0.087(11) 0.044(5) 0.023(5) 0.013(3) 0.012(5)
C55 0.024(2) 0.042(4) 0.034(2) 0.004(3) 0.0031(17) -0.004(3)
C56 0.042(5) 0.068(8) 0.042(4) -0.008(4) 0.003(3) 0.029(5)
C54A 0.053(7) 0.045(5) 0.017(4) 0.002(3) 0.016(3) 0.002(4)
C55A 0.032(3) 0.036(4) 0.035(3) 0.007(3) 0.003(2) -0.001(3)
C56A 0.027(3) 0.042(6) 0.040(5) 0.007(4) 0.014(3) 0.007(3)
C49 0.0420(12) 0.0346(12) 0.0342(11) 0.0109(10) 0.0057(9) -0.0103(10)
C50 0.0397(11) 0.0408(13) 0.0301(11) -0.0028(10) 0.0128(9) -0.0107(10)
C51 0.0512(14) 0.0444(15) 0.0364(13) 0.0079(11) 0.0136(11) 0.0109(11)
O7 0.0386(17) 0.0248(19) 0.0264(17) 0.0013(13) 0.0094(14) 0.0014(13)
C52 0.051(2) 0.042(3) 0.032(3) 0.016(2) 0.021(2) 0.0155(19)
O7A 0.075(7) 0.031(6) 0.024(4) 0.000(4) -0.001(5) 0.020(6)
C52A 0.075(7) 0.047(7) 0.024(6) 0.002(5) 0.016(5) 0.024(6)

loop_
_atom_type_symbol
_atom_type_description
_atom_type_scat_dispersion_real
_atom_type_scat_dispersion_imag
_atom_type_scat_source
C C 0.0181 0.0091 'International Tables Vol C Tables 4.2.6.8 and 6.1.1.4'
H H 0.0000 0.0000 'International Tables Vol C Tables 4.2.6.8 and 6.1.1.4'
I I -0.3257 6.8362 'International Tables Vol C Tables 4.2.6.8 and 6.1.1.4'
N N 0.0311 0.0180 'International Tables Vol C Tables 4.2.6.8 and 6.1.1.4'
O O 0.0492 0.0322 'International Tables Vol C Tables 4.2.6.8 and 6.1.1.4'
Si Si 0.2541 0.3302 'International Tables Vol C Tables 4.2.6.8 and 6.1.1.4'
Sr Sr -0.3528 1.8200 'International Tables Vol C Tables 4.2.6.8 and 6.1.1.4'

loop_
_exptl_crystal_face_index_h
_exptl_crystal_face_index_k
_exptl_crystal_face_index_l
_exptl_crystal_face_perp_dist
-2 1 -1 0.1094
10 0 -14 0.1876
0 1 0 0.1639
0 -1 0 0.1353
-6 -4 15 0.1772
-6 0 16 0.1808
4 -7 -10 0.1695
6 0 -16 0.2080
8 -6 4 0.1156
11 -4 -8 0.1666
8 -3 8 0.1189
-9 3 -7 0.1310
13 -1 -8 0.1517
8 2 9 0.1251
12 3 -5 0.1429
-9 -2 -8 0.1245
1 1 1 0.1550
8 6 0 0.1479
-6 7 -3 0.1290
-4 7 -7 0.1502
-9 6 4 0.1340
-12 3 4 0.0984
-12 -2 8 0.1250
-2 0 -1 0.1004
-9 -4 -5 0.1068
10 4 2 0.1135
-1 1 2 0.1485

loop_
_geom_angle_atom_site_label_1
_geom_angle_atom_site_label_2
_geom_angle_atom_site_label_3
_geom_angle
_geom_angle_site_symmetry_1
_geom_angle_site_symmetry_3
_geom_angle_publ_flag
O1 Sr1 I1 90.55(3) . . ?
O2 Sr1 I1 95.16(3) . . ?
O2 Sr1 O1 70.51(4) . . ?
O2 Sr1 O3 74.27(4) . . ?
O2 Sr1 O4 144.34(4) . . ?
O2 Sr1 O6 85.22(5) . . ?
O3 Sr1 I1 88.32(3) . . ?
O3 Sr1 O1 144.51(4) . . ?
O3 Sr1 O4 71.06(4) . . ?
O4 Sr1 I1 91.96(3) . . ?
O4 Sr1 O1 144.42(4) . . ?
O5 Sr1 I1 89.97(3) . . ?
O5 Sr1 O1 72.93(4) . . ?
O5 Sr1 O2 143.10(4) . . ?
O5 Sr1 O3 142.52(4) . . ?
O5 Sr1 O4 71.59(4) . . ?
O5 Sr1 O6 90.61(5) . . ?
O6 Sr1 I1 178.46(3) . . ?
O6 Sr1 O1 90.99(4) . . ?
O6 Sr1 O3 90.35(5) . . ?
O6 Sr1 O4 86.87(4) . . ?
C1 O1 Sr1 120.71(11) . . ?
C1 O1 C4 109.10(14) . . ?
C4 O1 Sr1 129.75(11) . . ?
C5 O2 Sr1 122.83(11) . . ?
C8 O2 Sr1 126.97(11) . . ?
C8 O2 C5 109.10(14) . . ?
C12 O3 Sr1 125.34(11) . . ?
C12 O3 C9 108.5(3) . . ?
C12 O3 C9A 110.3(12) . . ?
C9 O3 Sr1 126.0(3) . . ?
C9A O3 Sr1 123.3(10) . . ?
C13 O4 Sr1 120.01(11) . . ?
C13 O4 C16 107.01(14) . . ?
C16 O4 Sr1 131.29(10) . . ?
C17 O5 Sr1 124.34(11) . . ?
C17 O5 C20 106.11(15) . . ?
C20 O5 Sr1 128.96(12) . . ?
C21 O6 Sr1 123.71(11) . . ?
C21 O6 C24 108.2(2) . . ?
C24 O6 Sr1 127.87(18) . . ?
C24A O6 Sr1 125.0(4) . . ?
C24A O6 C21 107.3(4) . . ?
O1 C1 H1A 110.5 . . ?
O1 C1 H1B 110.5 . . ?
O1 C1 C2 106.32(16) . . ?
H1A C1 H1B 108.7 . . ?
C2 C1 H1A 110.5 . . ?
C2 C1 H1B 110.5 . . ?
C1 C2 H2A 111.3 . . ?
C1 C2 H2B 111.3 . . ?
C1 C2 C3 102.35(16) . . ?
H2A C2 H2B 109.2 . . ?
C3 C2 H2A 111.3 . . ?
C3 C2 H2B 111.3 . . ?
C2 C3 H3A 111.4 . . ?
C2 C3 H3B 111.4 . . ?
H3A C3 H3B 109.2 . . ?
C4 C3 C2 101.94(15) . . ?
C4 C3 H3A 111.4 . . ?
C4 C3 H3B 111.4 . . ?
O1 C4 C3 105.89(15) . . ?
O1 C4 H4A 110.6 . . ?
O1 C4 H4B 110.6 . . ?
C3 C4 H4A 110.6 . . ?
C3 C4 H4B 110.6 . . ?
H4A C4 H4B 108.7 . . ?
O2 C5 H5A 110.7 . . ?
O2 C5 H5B 110.7 . . ?
O2 C5 C6 105.01(15) . . ?
H5A C5 H5B 108.8 . . ?
C6 C5 H5A 110.7 . . ?
C6 C5 H5B 110.7 . . ?
C5 C6 H6A 111.4 . . ?
C5 C6 H6B 111.4 . . ?
C5 C6 C7 101.88(17) . . ?
H6A C6 H6B 109.3 . . ?
C7 C6 H6A 111.4 . . ?
C7 C6 H6B 111.4 . . ?
C6 C7 H7A 111.1 . . ?
C6 C7 H7B 111.1 . . ?
H7A C7 H7B 109.1 . . ?
C8 C7 C6 103.14(17) . . ?
C8 C7 H7A 111.1 . . ?
C8 C7 H7B 111.1 . . ?
O2 C8 C7 106.40(16) . . ?
O2 C8 H8A 110.4 . . ?
O2 C8 H8B 110.4 . . ?
C7 C8 H8A 110.4 . . ?
C7 C8 H8B 110.4 . . ?
H8A C8 H8B 108.6 . . ?
H11A C11 H11B 109.2 . . ?
H11C C11 H11D 109.2 . . ?
C12 C11 H11A 111.4 . . ?
C12 C11 H11B 111.4 . . ?
C12 C11 H11C 111.3 . . ?
C12 C11 H11D 111.3 . . ?
C12 C11 C10A 102.2(5) . . ?
C10 C11 H11A 111.4 . . ?
C10 C11 H11B 111.4 . . ?
C10 C11 C12 101.96(18) . . ?
C10A C11 H11C 111.3 . . ?
C10A C11 H11D 111.3 . . ?
O3 C12 C11 105.70(16) . . ?
O3 C12 H12A 110.6 . . ?
O3 C12 H12B 110.6 . . ?
C11 C12 H12A 110.6 . . ?
C11 C12 H12B 110.6 . . ?
H12A C12 H12B 108.7 . . ?
O4 C13 H13A 111.0 . . ?
O4 C13 H13B 111.0 . . ?
O4 C13 C14 103.95(15) . . ?
H13A C13 H13B 109.0 . . ?
C14 C13 H13A 111.0 . . ?
C14 C13 H13B 111.0 . . ?
C13 C14 H14A 111.3 . . ?
C13 C14 H14B 111.3 . . ?
C13 C14 C15 102.36(16) . . ?
H14A C14 H14B 109.2 . . ?
C15 C14 H14A 111.3 . . ?
C15 C14 H14B 111.3 . . ?
C14 C15 H15A 110.9 . . ?
C14 C15 H15B 110.9 . . ?
H15A C15 H15B 109.0 . . ?
C16 C15 C14 104.07(16) . . ?
C16 C15 H15A 110.9 . . ?
C16 C15 H15B 110.9 . . ?
O4 C16 C15 106.81(14) . . ?
O4 C16 H16A 110.4 . . ?
O4 C16 H16B 110.4 . . ?
C15 C16 H16A 110.4 . . ?
C15 C16 H16B 110.4 . . ?
H16A C16 H16B 108.6 . . ?
O5 C17 H17A 110.6 . . ?
O5 C17 H17B 110.6 . . ?
O5 C17 C18 105.74(17) . . ?
H17A C17 H17B 108.7 . . ?
C18 C17 H17A 110.6 . . ?
C18 C17 H17B 110.6 . . ?
C17 C18 H18A 110.8 . . ?
C17 C18 H18B 110.8 . . ?
C17 C18 C19 104.82(17) . . ?
H18A C18 H18B 108.9 . . ?
C19 C18 H18A 110.8 . . ?
C19 C18 H18B 110.8 . . ?
C18 C19 H19A 110.8 . . ?
C18 C19 H19B 110.8 . . ?
C18 C19 C20 104.73(17) . . ?
H19A C19 H19B 108.9 . . ?
C20 C19 H19A 110.8 . . ?
C20 C19 H19B 110.8 . . ?
O5 C20 C19 105.63(17) . . ?
O5 C20 H20A 110.6 . . ?
O5 C20 H20B 110.6 . . ?
C19 C20 H20A 110.6 . . ?
C19 C20 H20B 110.6 . . ?
H20A C20 H20B 108.7 . . ?
O6 C21 H21A 110.5 . . ?
O6 C21 H21B 110.5 . . ?
O6 C21 C22 106.03(16) . . ?
H21A C21 H21B 108.7 . . ?
C22 C21 H21A 110.5 . . ?
C22 C21 H21B 110.5 . . ?
C21 C22 H22A 111.2 . . ?
C21 C22 H22B 111.2 . . ?
C21 C22 H22C 110.9 . . ?
C21 C22 H22D 110.9 . . ?
C21 C22 C23A 104.4(5) . . ?
H22A C22 H22B 109.1 . . ?
H22C C22 H22D 108.9 . . ?
C23 C22 C21 102.8(3) . . ?
C23 C22 H22A 111.2 . . ?
C23 C22 H22B 111.2 . . ?
C23A C22 H22C 110.9 . . ?
C23A C22 H22D 110.9 . . ?
O3 C9 H9A 110.7 . . ?
O3 C9 H9B 110.7 . . ?
O3 C9 C10 105.4(5) . . ?
H9A C9 H9B 108.8 . . ?
C10 C9 H9A 110.7 . . ?
C10 C9 H9B 110.7 . . ?
C11 C10 C9 101.9(4) . . ?
C11 C10 H10A 111.4 . . ?
C11 C10 H10B 111.4 . . ?
C9 C10 H10A 111.4 . . ?
C9 C10 H10B 111.4 . . ?
H10A C10 H10B 109.3 . . ?
C22 C23 H23A 111.8 . . ?
C22 C23 H23B 111.8 . . ?
C22 C23 C24 99.9(4) . . ?
H23A C23 H23B 109.5 . . ?
C24 C23 H23A 111.8 . . ?
C24 C23 H23B 111.8 . . ?
O6 C24 C23 103.8(4) . . ?
O6 C24 H24A 111.0 . . ?
O6 C24 H24B 111.0 . . ?
C23 C24 H24A 111.0 . . ?
C23 C24 H24B 111.0 . . ?
H24A C24 H24B 109.0 . . ?
O3 C9A H9AA 112.2 . . ?
O3 C9A H9AB 112.2 . . ?
O3 C9A C10A 97.8(19) . . ?
H9AA C9A H9AB 109.8 . . ?
C10A C9A H9AA 112.2 . . ?
C10A C9A H9AB 112.2 . . ?
C11 C10A H10C 111.0 . . ?
C11 C10A H10D 111.0 . . ?
C9A C10A C11 104.0(18) . . ?
C9A C10A H10C 111.0 . . ?
C9A C10A H10D 111.0 . . ?
H10C C10A H10D 109.0 . . ?
C22 C23A H23C 110.9 . . ?
C22 C23A H23D 110.9 . . ?
H23C C23A H23D 108.9 . . ?
C24A C23A C22 104.4(9) . . ?
C24A C23A H23C 110.9 . . ?
C24A C23A H23D 110.9 . . ?
O6 C24A C23A 103.4(9) . . ?
O6 C24A H24C 111.1 . . ?
O6 C24A H24D 111.1 . . ?
C23A C24A H24C 111.1 . . ?
C23A C24A H24D 111.1 . . ?
H24C C24A H24D 109.0 . . ?
N1 Si1 C25 111.76(8) . . ?
N1 Si1 C29 111.67(8) . . ?
N1 Si1 C33 111.03(8) . . ?
C25 Si1 C29 107.19(8) . . ?
C25 Si1 C33 107.69(8) . . ?
C29 Si1 C33 107.26(8) . . ?
N1 Si2 C37 111.46(8) . . ?
N1 Si2 C41 111.33(8) . . ?
N1 Si2 C45 112.03(8) . . ?
C41 Si2 C37 107.83(8) . . ?
C45 Si2 C37 106.77(9) . . ?
C45 Si2 C41 107.15(8) . . ?
Si2 N1 Si1 178.57(11) . . ?
C26 C25 Si1 110.62(14) . . ?
C27 C25 Si1 116.46(14) . . ?
C27 C25 C26 106.62(16) . . ?
C27 C25 C28 107.55(16) . . ?
C28 C25 Si1 109.79(12) . . ?
C28 C25 C26 105.14(16) . . ?
C25 C26 H26A 109.5 . . ?
C25 C26 H26B 109.5 . . ?
C25 C26 H26C 109.5 . . ?
H26A C26 H26B 109.5 . . ?
H26A C26 H26C 109.5 . . ?
H26B C26 H26C 109.5 . . ?
C25 C27 H27A 109.5 . . ?
C25 C27 H27B 109.5 . . ?
C25 C27 H27C 109.5 . . ?
H27A C27 H27B 109.5 . . ?
H27A C27 H27C 109.5 . . ?
H27B C27 H27C 109.5 . . ?
C25 C28 H28A 109.5 . . ?
C25 C28 H28B 109.5 . . ?
C25 C28 H28C 109.5 . . ?
H28A C28 H28B 109.5 . . ?
H28A C28 H28C 109.5 . . ?
H28B C28 H28C 109.5 . . ?
C30 C29 Si1 116.37(13) . . ?
C31 C29 Si1 110.68(13) . . ?
C31 C29 C30 106.85(16) . . ?
C31 C29 C32 105.17(16) . . ?
C32 C29 Si1 109.47(13) . . ?
C32 C29 C30 107.68(16) . . ?
C29 C30 H30A 109.5 . . ?
C29 C30 H30B 109.5 . . ?
C29 C30 H30C 109.5 . . ?
H30A C30 H30B 109.5 . . ?
H30A C30 H30C 109.5 . . ?
H30B C30 H30C 109.5 . . ?
C29 C31 H31A 109.5 . . ?
C29 C31 H31B 109.5 . . ?
C29 C31 H31C 109.5 . . ?
H31A C31 H31B 109.5 . . ?
H31A C31 H31C 109.5 . . ?
H31B C31 H31C 109.5 . . ?
C29 C32 H32A 109.5 . . ?
C29 C32 H32B 109.5 . . ?
C29 C32 H32C 109.5 . . ?
H32A C32 H32B 109.5 . . ?
H32A C32 H32C 109.5 . . ?
H32B C32 H32C 109.5 . . ?
C34 C33 Si1 109.02(12) . . ?
C34 C33 C35 107.79(16) . . ?
C35 C33 Si1 116.25(14) . . ?
C36 C33 Si1 110.67(13) . . ?
C36 C33 C34 105.18(16) . . ?
C36 C33 C35 107.33(16) . . ?
C33 C34 H34A 109.5 . . ?
C33 C34 H34B 109.5 . . ?
C33 C34 H34C 109.5 . . ?
H34A C34 H34B 109.5 . . ?
H34A C34 H34C 109.5 . . ?
H34B C34 H34C 109.5 . . ?
C33 C35 H35A 109.5 . . ?
C33 C35 H35B 109.5 . . ?
C33 C35 H35C 109.5 . . ?
H35A C35 H35B 109.5 . . ?
H35A C35 H35C 109.5 . . ?
H35B C35 H35C 109.5 . . ?
C33 C36 H36A 109.5 . . ?
C33 C36 H36B 109.5 . . ?
C33 C36 H36C 109.5 . . ?
H36A C36 H36B 109.5 . . ?
H36A C36 H36C 109.5 . . ?
H36B C36 H36C 109.5 . . ?
C38 C37 Si2 116.80(14) . . ?
C38 C37 C39 107.31(16) . . ?
C38 C37 C40 107.08(15) . . ?
C39 C37 Si2 109.68(12) . . ?
C39 C37 C40 105.08(16) . . ?
C40 C37 Si2 110.20(13) . . ?
C37 C38 H38A 109.5 . . ?
C37 C38 H38B 109.5 . . ?
C37 C38 H38C 109.5 . . ?
H38A C38 H38B 109.5 . . ?
H38A C38 H38C 109.5 . . ?
H38B C38 H38C 109.5 . . ?
C37 C39 H39A 109.5 . . ?
C37 C39 H39B 109.5 . . ?
C37 C39 H39C 109.5 . . ?
H39A C39 H39B 109.5 . . ?
H39A C39 H39C 109.5 . . ?
H39B C39 H39C 109.5 . . ?
C37 C40 H40A 109.5 . . ?
C37 C40 H40B 109.5 . . ?
C37 C40 H40C 109.5 . . ?
H40A C40 H40B 109.5 . . ?
H40A C40 H40C 109.5 . . ?
H40B C40 H40C 109.5 . . ?
C42 C41 Si2 109.33(12) . . ?
C42 C41 C43 105.27(16) . . ?
C42 C41 C44 107.07(15) . . ?
C43 C41 Si2 111.28(12) . . ?
C43 C41 C44 107.46(16) . . ?
C44 C41 Si2 115.83(14) . . ?
C41 C42 H42A 109.5 . . ?
C41 C42 H42B 109.5 . . ?
C41 C42 H42C 109.5 . . ?
H42A C42 H42B 109.5 . . ?
H42A C42 H42C 109.5 . . ?
H42B C42 H42C 109.5 . . ?
C41 C43 H43A 109.5 . . ?
C41 C43 H43B 109.5 . . ?
C41 C43 H43C 109.5 . . ?
H43A C43 H43B 109.5 . . ?
H43A C43 H43C 109.5 . . ?
H43B C43 H43C 109.5 . . ?
C41 C44 H44A 109.5 . . ?
C41 C44 H44B 109.5 . . ?
C41 C44 H44C 109.5 . . ?
H44A C44 H44B 109.5 . . ?
H44A C44 H44C 109.5 . . ?
H44B C44 H44C 109.5 . . ?
C46 C45 Si2 109.82(14) . . ?
C46 C45 C48 105.21(16) . . ?
C47 C45 Si2 115.44(13) . . ?
C47 C45 C46 107.38(16) . . ?
C47 C45 C48 106.83(17) . . ?
C48 C45 Si2 111.58(13) . . ?
C45 C46 H46A 109.5 . . ?
C45 C46 H46B 109.5 . . ?
C45 C46 H46C 109.5 . . ?
H46A C46 H46B 109.5 . . ?
H46A C46 H46C 109.5 . . ?
H46B C46 H46C 109.5 . . ?
C45 C47 H47A 109.5 . . ?
C45 C47 H47B 109.5 . . ?
C45 C47 H47C 109.5 . . ?
H47A C47 H47B 109.5 . . ?
H47A C47 H47C 109.5 . . ?
H47B C47 H47C 109.5 . . ?
C45 C48 H48A 109.5 . . ?
C45 C48 H48B 109.5 . . ?
C45 C48 H48C 109.5 . . ?
H48A C48 H48B 109.5 . . ?
H48A C48 H48C 109.5 . . ?
H48B C48 H48C 109.5 . . ?
C53 O8 C56 108.4(5) . . ?
C56A O8 C53 109.0(6) . . ?
O8 C53 H53C 110.7 . . ?
O8 C53 H53D 110.7 . . ?
O8 C53 H53A 110.1 . . ?
O8 C53 H53B 110.1 . . ?
O8 C53 C54 108.2(6) . . ?
O8 C53 C54A 105.3(6) . . ?
H53C C53 H53D 108.8 . . ?
H53A C53 H53B 108.4 . . ?
C54 C53 H53A 110.1 . . ?
C54 C53 H53B 110.1 . . ?
C54A C53 H53C 110.7 . . ?
C54A C53 H53D 110.7 . . ?
C53 C54 H54A 111.5 . . ?
C53 C54 H54B 111.5 . . ?
H54A C54 H54B 109.3 . . ?
C55 C54 C53 101.4(9) . . ?
C55 C54 H54A 111.5 . . ?
C55 C54 H54B 111.5 . . ?
C54 C55 H55A 111.3 . . ?
C54 C55 H55B 111.3 . . ?
C54 C55 C56 102.2(9) . . ?
H55A C55 H55B 109.2 . . ?
C56 C55 H55A 111.3 . . ?
C56 C55 H55B 111.3 . . ?
O8 C56 C55 103.9(7) . . ?
O8 C56 H56A 111.0 . . ?
O8 C56 H56B 111.0 . . ?
C55 C56 H56A 111.0 . . ?
C55 C56 H56B 111.0 . . ?
H56A C56 H56B 109.0 . . ?
C53 C54A H54C 111.1 . . ?
C53 C54A H54D 111.1 . . ?
C53 C54A C55A 103.3(9) . . ?
H54C C54A H54D 109.1 . . ?
C55A C54A H54C 111.1 . . ?
C55A C54A H54D 111.1 . . ?
C54A C55A H55C 112.2 . . ?
C54A C55A H55D 112.2 . . ?
H55C C55A H55D 109.8 . . ?
C56A C55A C54A 97.9(10) . . ?
C56A C55A H55C 112.2 . . ?
C56A C55A H55D 112.2 . . ?
O8 C56A C55A 106.2(8) . . ?
O8 C56A H56C 110.5 . . ?
O8 C56A H56D 110.5 . . ?
C55A C56A H56C 110.5 . . ?
C55A C56A H56D 110.5 . . ?
H56C C56A H56D 108.7 . . ?
H49A C49 H49B 108.6 . . ?
H49C C49 H49D 108.4 . . ?
C50 C49 H49A 110.4 . . ?
C50 C49 H49B 110.4 . . ?
C50 C49 H49C 110.0 . . ?
C50 C49 H49D 110.0 . . ?
O7 C49 H49A 110.4 . . ?
O7 C49 H49B 110.4 . . ?
O7 C49 C50 106.7(3) . . ?
O7A C49 H49C 110.0 . . ?
O7A C49 H49D 110.0 . . ?
O7A C49 C50 108.3(7) . . ?
C49 C50 H50A 111.3 . . ?
C49 C50 H50B 111.3 . . ?
C49 C50 C51 102.44(19) . . ?
H50A C50 H50B 109.2 . . ?
C51 C50 H50A 111.3 . . ?
C51 C50 H50B 111.3 . . ?
C50 C51 H51A 111.9 . . ?
C50 C51 H51B 111.9 . . ?
C50 C51 H51C 110.2 . . ?
C50 C51 H51D 110.2 . . ?
C50 C51 C52 99.6(3) . . ?
H51A C51 H51B 109.6 . . ?
H51C C51 H51D 108.5 . . ?
C52 C51 H51A 111.9 . . ?
C52 C51 H51B 111.9 . . ?
C52A C51 C50 107.6(7) . . ?
C52A C51 H51C 110.2 . . ?
C52A C51 H51D 110.2 . . ?
C52 O7 C49 108.1(4) . . ?
C51 C52 H52A 110.4 . . ?
C51 C52 H52B 110.4 . . ?
O7 C52 C51 106.4(3) . . ?
O7 C52 H52A 110.4 . . ?
O7 C52 H52B 110.4 . . ?
H52A C52 H52B 108.6 . . ?
C49 O7A C52A 112.3(13) . . ?
C51 C52A H52C 110.7 . . ?
C51 C52A H52D 110.7 . . ?
O7A C52A C51 105.3(12) . . ?
O7A C52A H52C 110.7 . . ?
O7A C52A H52D 110.7 . . ?
H52C C52A H52D 108.8 . . ?

loop_
_geom_bond_atom_site_label_1
_geom_bond_atom_site_label_2
_geom_bond_distance
_geom_bond_site_symmetry_2
_geom_bond_publ_flag
I1 Sr1 3.23124(18) . ?
Sr1 O1 2.6201(13) . ?
Sr1 O2 2.5623(13) . ?
Sr1 O3 2.5669(13) . ?
Sr1 O4 2.6003(13) . ?
Sr1 O5 2.5622(13) . ?
Sr1 O6 2.5628(13) . ?
O1 C1 1.448(2) . ?
O1 C4 1.449(2) . ?
O2 C5 1.451(2) . ?
O2 C8 1.448(2) . ?
O3 C12 1.450(2) . ?
O3 C9 1.457(8) . ?
O3 C9A 1.50(4) . ?
O4 C13 1.442(2) . ?
O4 C16 1.456(2) . ?
O5 C17 1.438(2) . ?
O5 C20 1.440(2) . ?
O6 C21 1.447(2) . ?
O6 C24 1.473(4) . ?
O6 C24A 1.437(8) . ?
C1 H1A 0.9900 . ?
C1 H1B 0.9900 . ?
C1 C2 1.518(3) . ?
C2 H2A 0.9900 . ?
C2 H2B 0.9900 . ?
C2 C3 1.523(3) . ?
C3 H3A 0.9900 . ?
C3 H3B 0.9900 . ?
C3 C4 1.517(3) . ?
C4 H4A 0.9900 . ?
C4 H4B 0.9900 . ?
C5 H5A 0.9900 . ?
C5 H5B 0.9900 . ?
C5 C6 1.508(3) . ?
C6 H6A 0.9900 . ?
C6 H6B 0.9900 . ?
C6 C7 1.520(3) . ?
C7 H7A 0.9900 . ?
C7 H7B 0.9900 . ?
C7 C8 1.511(3) . ?
C8 H8A 0.9900 . ?
C8 H8B 0.9900 . ?
C11 H11A 0.9900 . ?
C11 H11B 0.9900 . ?
C11 H11C 0.9900 . ?
C11 H11D 0.9900 . ?
C11 C12 1.516(3) . ?
C11 C10 1.501(4) . ?
C11 C10A 1.644(18) . ?
C12 H12A 0.9900 . ?
C12 H12B 0.9900 . ?
C13 H13A 0.9900 . ?
C13 H13B 0.9900 . ?
C13 C14 1.514(3) . ?
C14 H14A 0.9900 . ?
C14 H14B 0.9900 . ?
C14 C15 1.531(3) . ?
C15 H15A 0.9900 . ?
C15 H15B 0.9900 . ?
C15 C16 1.530(3) . ?
C16 H16A 0.9900 . ?
C16 H16B 0.9900 . ?
C17 H17A 0.9900 . ?
C17 H17B 0.9900 . ?
C17 C18 1.512(3) . ?
C18 H18A 0.9900 . ?
C18 H18B 0.9900 . ?
C18 C19 1.523(3) . ?
C19 H19A 0.9900 . ?
C19 H19B 0.9900 . ?
C19 C20 1.532(3) . ?
C20 H20A 0.9900 . ?
C20 H20B 0.9900 . ?
C21 H21A 0.9900 . ?
C21 H21B 0.9900 . ?
C21 C22 1.515(3) . ?
C22 H22A 0.9900 . ?
C22 H22B 0.9900 . ?
C22 H22C 0.9900 . ?
C22 H22D 0.9900 . ?
C22 C23 1.508(7) . ?
C22 C23A 1.545(14) . ?
C9 H9A 0.9900 . ?
C9 H9B 0.9900 . ?
C9 C10 1.525(6) . ?
C10 H10A 0.9900 . ?
C10 H10B 0.9900 . ?
C23 H23A 0.9900 . ?
C23 H23B 0.9900 . ?
C23 C24 1.532(6) . ?
C24 H24A 0.9900 . ?
C24 H24B 0.9900 . ?
C9A H9AA 0.9900 . ?
C9A H9AB 0.9900 . ?
C9A C10A 1.512(14) . ?
C10A H10C 0.9900 . ?
C10A H10D 0.9900 . ?
C23A H23C 0.9900 . ?
C23A H23D 0.9900 . ?
C23A C24A 1.508(12) . ?
C24A H24C 0.9900 . ?
C24A H24D 0.9900 . ?
Si1 N1 1.6487(16) . ?
Si1 C25 1.970(2) . ?
Si1 C29 1.9723(19) . ?
Si1 C33 1.9758(19) . ?
Si2 N1 1.6484(16) . ?
Si2 C37 1.9767(19) . ?
Si2 C41 1.9752(19) . ?
Si2 C45 1.971(2) . ?
C25 C26 1.540(3) . ?
C25 C27 1.539(3) . ?
C25 C28 1.540(3) . ?
C26 H26A 0.9800 . ?
C26 H26B 0.9800 . ?
C26 H26C 0.9800 . ?
C27 H27A 0.9800 . ?
C27 H27B 0.9800 . ?
C27 H27C 0.9800 . ?
C28 H28A 0.9800 . ?
C28 H28B 0.9800 . ?
C28 H28C 0.9800 . ?
C29 C30 1.539(3) . ?
C29 C31 1.537(3) . ?
C29 C32 1.538(3) . ?
C30 H30A 0.9800 . ?
C30 H30B 0.9800 . ?
C30 H30C 0.9800 . ?
C31 H31A 0.9800 . ?
C31 H31B 0.9800 . ?
C31 H31C 0.9800 . ?
C32 H32A 0.9800 . ?
C32 H32B 0.9800 . ?
C32 H32C 0.9800 . ?
C33 C34 1.540(3) . ?
C33 C35 1.541(3) . ?
C33 C36 1.534(3) . ?
C34 H34A 0.9800 . ?
C34 H34B 0.9800 . ?
C34 H34C 0.9800 . ?
C35 H35A 0.9800 . ?
C35 H35B 0.9800 . ?
C35 H35C 0.9800 . ?
C36 H36A 0.9800 . ?
C36 H36B 0.9800 . ?
C36 H36C 0.9800 . ?
C37 C38 1.536(3) . ?
C37 C39 1.538(3) . ?
C37 C40 1.541(3) . ?
C38 H38A 0.9800 . ?
C38 H38B 0.9800 . ?
C38 H38C 0.9800 . ?
C39 H39A 0.9800 . ?
C39 H39B 0.9800 . ?
C39 H39C 0.9800 . ?
C40 H40A 0.9800 . ?
C40 H40B 0.9800 . ?
C40 H40C 0.9800 . ?
C41 C42 1.535(3) . ?
C41 C43 1.536(3) . ?
C41 C44 1.544(3) . ?
C42 H42A 0.9800 . ?
C42 H42B 0.9800 . ?
C42 H42C 0.9800 . ?
C43 H43A 0.9800 . ?
C43 H43B 0.9800 . ?
C43 H43C 0.9800 . ?
C44 H44A 0.9800 . ?
C44 H44B 0.9800 . ?
C44 H44C 0.9800 . ?
C45 C46 1.538(3) . ?
C45 C47 1.537(3) . ?
C45 C48 1.538(3) . ?
C46 H46A 0.9800 . ?
C46 H46B 0.9800 . ?
C46 H46C 0.9800 . ?
C47 H47A 0.9800 . ?
C47 H47B 0.9800 . ?
C47 H47C 0.9800 . ?
C48 H48A 0.9800 . ?
C48 H48B 0.9800 . ?
C48 H48C 0.9800 . ?
O8 C53 1.428(3) . ?
O8 C56 1.429(9) . ?
O8 C56A 1.427(11) . ?
C53 H53C 0.9900 . ?
C53 H53D 0.9900 . ?
C53 H53A 0.9900 . ?
C53 H53B 0.9900 . ?
C53 C54 1.527(9) . ?
C53 C54A 1.513(10) . ?
C54 H54A 0.9900 . ?
C54 H54B 0.9900 . ?
C54 C55 1.518(16) . ?
C55 H55A 0.9900 . ?
C55 H55B 0.9900 . ?
C55 C56 1.520(10) . ?
C56 H56A 0.9900 . ?
C56 H56B 0.9900 . ?
C54A H54C 0.9900 . ?
C54A H54D 0.9900 . ?
C54A C55A 1.531(19) . ?
C55A H55C 0.9900 . ?
C55A H55D 0.9900 . ?
C55A C56A 1.511(11) . ?
C56A H56C 0.9900 . ?
C56A H56D 0.9900 . ?
C49 H49A 0.9900 . ?
C49 H49B 0.9900 . ?
C49 H49C 0.9900 . ?
C49 H49D 0.9900 . ?
C49 C50 1.513(4) . ?
C49 O7 1.442(4) . ?
C49 O7A 1.396(13) . ?
C50 H50A 0.9900 . ?
C50 H50B 0.9900 . ?
C50 C51 1.514(3) . ?
C51 H51A 0.9900 . ?
C51 H51B 0.9900 . ?
C51 H51C 0.9900 . ?
C51 H51D 0.9900 . ?
C51 C52 1.533(5) . ?
C51 C52A 1.481(12) . ?
O7 C52 1.424(5) . ?
C52 H52A 0.9900 . ?
C52 H52B 0.9900 . ?
O7A C52A 1.424(13) . ?
C52A H52C 0.9900 . ?
C52A H52D 0.9900 . ?

loop_
_geom_torsion_atom_site_label_1
_geom_torsion_atom_site_label_2
_geom_torsion_atom_site_label_3
_geom_torsion_atom_site_label_4
_geom_torsion
_geom_torsion_site_symmetry_1
_geom_torsion_site_symmetry_2
_geom_torsion_site_symmetry_3
_geom_torsion_site_symmetry_4
_geom_torsion_publ_flag
Sr1 O1 C1 C2 177.87(11) . . . . ?
Sr1 O1 C4 C3 157.09(12) . . . . ?
Sr1 O2 C5 C6 -147.47(13) . . . . ?
Sr1 O2 C8 C7 170.42(13) . . . . ?
Sr1 O3 C12 C11 162.32(13) . . . . ?
Sr1 O3 C9 C10 172.2(2) . . . . ?
Sr1 O3 C9A C10A -146.7(14) . . . . ?
Sr1 O4 C13 C14 -129.60(13) . . . . ?
Sr1 O4 C16 C15 145.04(13) . . . . ?
Sr1 O5 C17 C18 151.56(13) . . . . ?
Sr1 O5 C20 C19 -154.45(13) . . . . ?
Sr1 O6 C21 C22 -171.06(14) . . . . ?
Sr1 O6 C24 C23 -162.4(3) . . . . ?
Sr1 O6 C24A C23A 162.6(9) . . . . ?
O1 C1 C2 C3 29.2(2) . . . . ?
O2 C5 C6 C7 -35.7(2) . . . . ?
O3 C9 C10 C11 32.6(5) . . . . ?
O3 C9A C10A C11 -40(2) . . . . ?
O4 C13 C14 C15 -39.3(2) . . . . ?
O5 C17 C18 C19 23.9(2) . . . . ?
O6 C21 C22 C23 -29.3(3) . . . . ?
O6 C21 C22 C23A -9.2(8) . . . . ?
C1 O1 C4 C3 -15.2(2) . . . . ?
C1 C2 C3 C4 -37.26(19) . . . . ?
C2 C3 C4 O1 32.83(19) . . . . ?
C4 O1 C1 C2 -9.0(2) . . . . ?
C5 O2 C8 C7 2.3(2) . . . . ?
C5 C6 C7 C8 36.4(2) . . . . ?
C6 C7 C8 O2 -24.5(2) . . . . ?
C8 O2 C5 C6 21.3(2) . . . . ?
C12 O3 C9 C10 -11.8(5) . . . . ?
C12 O3 C9A C10A 45(2) . . . . ?
C12 C11 C10 C9 -40.0(4) . . . . ?
C12 C11 C10A C9A 25(2) . . . . ?
C13 O4 C16 C15 -19.7(2) . . . . ?
C13 C14 C15 C16 26.7(2) . . . . ?
C14 C15 C16 O4 -5.4(2) . . . . ?
C16 O4 C13 C14 37.19(19) . . . . ?
C17 O5 C20 C19 34.1(2) . . . . ?
C17 C18 C19 C20 -3.3(2) . . . . ?
C18 C19 C20 O5 -18.3(2) . . . . ?
C20 O5 C17 C18 -36.5(2) . . . . ?
C21 O6 C24 C23 23.3(7) . . . . ?
C21 O6 C24A C23A -39.4(13) . . . . ?
C21 C22 C23 C24 42.1(6) . . . . ?
C21 C22 C23A C24A -13.8(15) . . . . ?
C22 C23 C24 O6 -40.4(7) . . . . ?
C22 C23A C24A O6 32.0(16) . . . . ?
C9 O3 C12 C11 -13.7(3) . . . . ?
C10 C11 C12 O3 33.9(3) . . . . ?
C24 O6 C21 C22 3.5(4) . . . . ?
C9A O3 C12 C11 -29.3(12) . . . . ?
C10A C11 C12 O3 1.6(9) . . . . ?
C24A O6 C21 C22 30.6(6) . . . . ?
O8 C53 C54 C55 18.3(12) . . . . ?
O8 C53 C54A C55A -28.0(12) . . . . ?
C53 O8 C56 C55 -29.1(12) . . . . ?
C53 O8 C56A C55A 24.2(12) . . . . ?
C53 C54 C55 C56 -34.6(15) . . . . ?
C53 C54A C55A C56A 40.2(15) . . . . ?
C54 C55 C56 O8 40.0(16) . . . . ?
C56 O8 C53 C54 6.7(9) . . . . ?
C54A C55A C56A O8 -39.6(15) . . . . ?
C56A O8 C53 C54A 2.8(9) . . . . ?
C49 C50 C51 C52 39.0(4) . . . . ?
C49 C50 C51 C52A 19.9(13) . . . . ?
C49 O7 C52 C51 19.9(6) . . . . ?
C49 O7A C52A C51 9.7(17) . . . . ?
C50 C49 O7 C52 5.9(4) . . . . ?
C50 C49 O7A C52A 3.1(15) . . . . ?
C50 C51 C52 O7 -37.1(6) . . . . ?
C50 C51 C52A O7A -18.7(15) . . . . ?
O7 C49 C50 C51 -29.3(4) . . . . ?
O7A C49 C50 C51 -14.1(12) . . . . ?

loop_
_exptl_oxdiff_crystal_face_indexfrac_h
_exptl_oxdiff_crystal_face_indexfrac_k
_exptl_oxdiff_crystal_face_indexfrac_l
_exptl_oxdiff_crystal_face_x
_exptl_oxdiff_crystal_face_y
_exptl_oxdiff_crystal_face_z
-2.0015 0.9967 -0.9907 0.1428 -0.1619 -0.0497
10.0291 -0.2529 -13.7623 -0.2872 0.3374 -0.8965
-0.0003 0.9986 0.0007 -0.0354 -0.1101 -0.0262
0.0003 -0.9986 -0.0007 0.0354 0.1101 0.0262
-5.6361 -3.5258 14.6629 0.0708 0.1968 0.9779
-6.0416 0.3765 16.1907 -0.0866 -0.2486 0.9647
3.5955 -6.5114 -10.3506 0.2974 0.8432 -0.4478
6.0346 -0.4711 -16.1828 0.0902 0.2588 -0.9617
7.5458 -5.9427 3.7898 -0.4626 0.8513 0.2476
11.0567 -3.9718 -7.9959 -0.4142 0.7605 -0.5001
8.2415 -3.2497 7.7099 -0.7340 0.5630 0.3799
-9.0104 3.1845 -6.5611 0.7560 -0.5798 -0.3038
12.7294 -1.1809 -7.5538 -0.6499 0.4971 -0.5749
7.9943 1.5347 9.3422 -0.9376 0.0244 0.3468
12.2291 2.9657 -5.4005 -0.8289 0.0205 -0.5590
-9.0644 -1.8325 -7.6524 0.9727 -0.0251 -0.2305
1.0007 0.9994 0.9961 -0.1405 -0.0855 0.0127
8.3871 6.2317 0.2647 -0.8439 -0.4592 -0.2774
-6.0502 7.0162 -2.5983 0.2770 -0.9320 -0.2337
-3.5801 6.7736 -7.0320 0.2459 -0.8263 -0.5067
-8.5100 6.3903 3.6348 0.2808 -0.9463 0.1600
-12.4402 2.6311 4.4575 0.6758 -0.6411 0.3636
-12.4331 -1.7219 8.2312 0.7096 -0.1707 0.6836
-2.0011 -0.0019 -0.9914 0.1782 -0.0518 -0.0234
-9.3897 -3.8622 -4.9599 0.9828 0.1828 -0.0255
10.2712 4.1279 2.3559 -0.9739 -0.1813 -0.1369
-0.9986 0.9965 2.0035 -0.0260 -0.1424 0.0982
